data_4505846
loop_
_publ_author_name
'Chun, Hyungphil'
'Bernal, Ivan'

_publ_section_title
;
 Crystal Structures of Neutral Cobalt(III) Complexes:&#x2009; Common
 Hydrogen-Bonding Patterns Observed in Compounds of Different Molecular
 Structures
;
_journal_issue 2
_journal_name_full 'Crystal Growth &amp; Design'
_journal_page_first 143
_journal_paper_doi 10.1021/cg000003n
_journal_volume 1
_journal_year 2001
_chemical_formula_moiety 'C5 H15 Cl3 Co N3'
_chemical_formula_sum 'C5 H15 Cl3 Co N3'
_chemical_formula_weight 282.48
_chemical_name_systematic
; 
 mer-[N-(2-aminoethyl)-1,3-propanediamine]trichlorocobalt(III) 
;
_space_group_IT_number 19
_symmetry_cell_setting orthorhombic
_symmetry_space_group_name_Hall 'P 2ac 2ab'
_symmetry_space_group_name_H-M 'P 21 21 21'
_atom_sites_solution_hydrogens geom
_atom_sites_solution_primary direct
_atom_sites_solution_secondary difmap
_cell_angle_alpha 90.00
_cell_angle_beta 90.00
_cell_angle_gamma 90.00
_cell_formula_units_Z 4
_cell_length_a 9.057(4)
_cell_length_b 17.702(7)
_cell_length_c 6.699(3)
_cell_measurement_reflns_used 25
_cell_measurement_temperature 293(2)
_cell_measurement_theta_max 13.92
_cell_measurement_theta_min 8.17
_cell_volume 1074.0(8)
_computing_cell_refinement 'Enraf-Nonius CAD4-PC (Enraf-Nonius, 1989)'
_computing_data_collection 'Enraf-Nonius CAD4-PC (Enraf-Nonius, 1989)'
_computing_data_reduction 'NRCVAX DATRD2 (Le Page & Gabe, 1979)'
_computing_molecular_graphics 'ORTEP-III (Burnett & Johnson, 1996)'
_computing_structure_refinement 'SHELXL-93 (Sheldrick, 1993)'
_computing_structure_solution 'SHELXS-86 (Sheldrick, 1990)'
_diffrn_ambient_temperature 293(2)
_diffrn_measurement_device_type 'Enraf-Nonius CAD-4'
_diffrn_measurement_method \w/2\q
_diffrn_radiation_monochromator graphite
_diffrn_radiation_source 'fine-focus sealed tube'
_diffrn_radiation_type MoK\a
_diffrn_radiation_wavelength 0.71073
_diffrn_reflns_av_R_equivalents 0.0000
_diffrn_reflns_av_sigmaI/netI 0.0694
_diffrn_reflns_limit_h_max 11
_diffrn_reflns_limit_h_min 0
_diffrn_reflns_limit_k_max 21
_diffrn_reflns_limit_k_min 0
_diffrn_reflns_limit_l_max 8
_diffrn_reflns_limit_l_min 0
_diffrn_reflns_number 1240
_diffrn_reflns_theta_max 25.96
_diffrn_reflns_theta_min 2.30
_diffrn_standards_decay_% '1.185 (random)'
_diffrn_standards_interval_time 240
_diffrn_standards_number 3
_exptl_absorpt_coefficient_mu 2.298
_exptl_absorpt_correction_T_max 0.9931
_exptl_absorpt_correction_T_min 0.5175
_exptl_absorpt_correction_type psi-scan
_exptl_absorpt_process_details 'NRCVAX ABSORP (Gabe et al., 1989)'
_exptl_crystal_colour 'dark brown'
_exptl_crystal_density_diffrn 1.747
_exptl_crystal_density_method 'not measured'
_exptl_crystal_description irregular
_exptl_crystal_F_000 576
_exptl_crystal_size_max 0.63
_exptl_crystal_size_mid 0.47
_exptl_crystal_size_min 0.35
_refine_diff_density_max 1.221
_refine_diff_density_min -0.917
_refine_diff_density_rms 0.224
_refine_ls_abs_structure_details 'Flack (1983)'
_refine_ls_abs_structure_Flack 0.15(12)
_refine_ls_extinction_method none
_refine_ls_goodness_of_fit_all 1.068
_refine_ls_goodness_of_fit_ref 1.150
_refine_ls_hydrogen_treatment constr
_refine_ls_matrix_type full
_refine_ls_number_parameters 109
_refine_ls_number_reflns 1240
_refine_ls_number_restraints 0
_refine_ls_restrained_S_all 1.068
_refine_ls_restrained_S_obs 1.150
_refine_ls_R_factor_all 0.1232
_refine_ls_R_factor_gt 0.0690
_refine_ls_shift/su_max -0.006
_refine_ls_structure_factor_coef Fsqd
_refine_ls_weighting_details 'w=1/[\s^2^(Fo^2^)+(0.1314P)^2^+7.0893P] where P=(Fo^2^+2Fc^2^)/3'
_refine_ls_weighting_scheme calc
_refine_ls_wR_factor_all 0.2305
_refine_ls_wR_factor_ref 0.1916
_reflns_number_gt 776
_reflns_number_total 1240
_reflns_threshold_expression I>2\s(I)
_cod_data_source_file cg000003n.cif
_cod_data_source_block (4)
_cod_depositor_comments
;
The following automatic conversions were performed:

'_symmetry_cell_setting' value 'Orthorhombic' changed to
'orthorhombic' according to
/home/saulius/struct/CIF-dictionaries/cif_core.dic dictionary named
'cif_core.dic' version 2.4.2 from 2011-04-26.

Automatic conversion script
Id: cif_fix_values 1715 2011-07-08 13:25:40Z adriana 
;
_cod_original_cell_volume 1074.1(8)
_cod_original_sg_symbol_H-M P212121
_cod_database_code 4505846

loop_
_symmetry_equiv_pos_as_xyz
'x, y, z'
'-x+1/2, -y, z+1/2'
'-x, y+1/2, -z+1/2'
'x+1/2, -y+1/2, -z'

loop_
_atom_site_aniso_label
_atom_site_aniso_U_11
_atom_site_aniso_U_22
_atom_site_aniso_U_33
_atom_site_aniso_U_23
_atom_site_aniso_U_13
_atom_site_aniso_U_12
Co 0.0210(9) 0.0233(10) 0.0266(10) 0.0037(10) -0.0001(8) 0.0011(9)
Cl1 0.026(2) 0.034(2) 0.045(2) 0.003(2) -0.002(2) 0.002(2)
Cl2 0.035(2) 0.047(2) 0.029(2) 0.002(2) 0.004(2) -0.002(2)
Cl3 0.029(2) 0.044(2) 0.035(2) 0.005(2) -0.006(2) 0.002(2)
N1 0.027(7) 0.023(7) 0.046(9) -0.002(7) -0.010(8) -0.005(5)
N2 0.024(6) 0.032(7) 0.024(6) 0.001(8) 0.003(5) 0.001(6)
N3 0.035(7) 0.022(6) 0.043(8) 0.005(6) 0.000(8) 0.006(6)
C1 0.057(12) 0.017(8) 0.071(14) -0.027(9) -0.013(12) 0.012(7)
C2 0.032(9) 0.050(12) 0.044(11) -0.007(10) 0.001(9) 0.006(8)
C3 0.036(9) 0.049(10) 0.021(8) 0.005(8) -0.002(8) -0.008(9)
C4 0.038(10) 0.044(11) 0.052(12) 0.022(10) -0.005(10) -0.019(8)
C5 0.035(9) 0.027(9) 0.046(10) -0.004(9) -0.006(8) -0.005(7)

loop_
_atom_site_label
_atom_site_type_symbol
_atom_site_fract_x
_atom_site_fract_y
_atom_site_fract_z
_atom_site_U_iso_or_equiv
_atom_site_thermal_displace_type
_atom_site_occupancy
_atom_site_calc_flag
_atom_site_refinement_flags
Co Co 0.0947(2) 0.13001(12) 0.0338(3) 0.0236(5) Uani 1 d .
Cl1 Cl -0.1318(4) 0.1345(2) -0.1039(6) 0.0349(9) Uani 1 d .
Cl2 Cl 0.2000(4) 0.1353(3) -0.2748(6) 0.0370(10) Uani 1 d .
Cl3 Cl 0.3223(4) 0.1283(3) 0.1766(6) 0.0360(9) Uani 1 d .
N1 N 0.0924(14) 0.2386(7) 0.0523(22) 0.032(3) Uani 1 d .
H1A H 0.1805(14) 0.2571(7) 0.0140(22) 0.038 Uiso 1 calc R
H1B H 0.0230(14) 0.2573(7) -0.0301(22) 0.038 Uiso 1 calc R
N2 N 0.0065(12) 0.1313(8) 0.3037(17) 0.027(3) Uani 1 d .
H2 H 0.0836(12) 0.1254(8) 0.3894(17) 0.032 Uiso 1 calc R
N3 N 0.0970(14) 0.0191(7) 0.0135(21) 0.033(3) Uani 1 d .
H3A H 0.1017(14) 0.0073(7) -0.1171(21) 0.040 Uiso 1 calc R
H3B H 0.1815(14) 0.0028(7) 0.0695(21) 0.040 Uiso 1 calc R
C1 C 0.0601(22) 0.2628(9) 0.2635(33) 0.049(5) Uani 1 d .
H1C H 0.0186(22) 0.3133(9) 0.2658(33) 0.058 Uiso 1 calc R
H1D H 0.1496(22) 0.2625(9) 0.3431(33) 0.058 Uiso 1 calc R
C2 C -0.0518(18) 0.2050(10) 0.3445(29) 0.042(5) Uani 1 d .
H2A H -0.0651(18) 0.2118(10) 0.4870(29) 0.050 Uiso 1 calc R
H2B H -0.1466(18) 0.2114(10) 0.2794(29) 0.050 Uiso 1 calc R
C3 C -0.0974(19) 0.0699(9) 0.3524(23) 0.035(4) Uani 1 d .
H3C H -0.1866(19) 0.0773(9) 0.2746(23) 0.042 Uiso 1 calc R
H3D H -0.1243(19) 0.0744(9) 0.4921(23) 0.042 Uiso 1 calc R
C4 C -0.0440(21) -0.0082(10) 0.3171(28) 0.045(5) Uani 1 d .
H4A H -0.1136(21) -0.0436(10) 0.3752(28) 0.054 Uiso 1 calc R
H4B H 0.0500(21) -0.0149(10) 0.3842(28) 0.054 Uiso 1 calc R
C5 C -0.0257(19) -0.0258(10) 0.1019(26) 0.036(4) Uani 1 d .
H5A H -0.1168(19) -0.0147(10) 0.0317(26) 0.043 Uiso 1 calc R
H5B H -0.0051(19) -0.0793(10) 0.0860(26) 0.043 Uiso 1 calc R

loop_
_atom_type_symbol
_atom_type_description
_atom_type_scat_dispersion_real
_atom_type_scat_dispersion_imag
_atom_type_scat_source
C C 0.0033 0.0016 'International Tables Vol C Tables 4.2.6.8 and 6.1.1.4'
H H 0.0000 0.0000 'International Tables Vol C Tables 4.2.6.8 and 6.1.1.4'
N N 0.0061 0.0033 'International Tables Vol C Tables 4.2.6.8 and 6.1.1.4'
Cl Cl 0.1484 0.1585 'International Tables Vol C Tables 4.2.6.8 and 6.1.1.4'
Co Co 0.3494 0.9721 'International Tables Vol C Tables 4.2.6.8 and 6.1.1.4'

loop_
_geom_angle_atom_site_label_1
_geom_angle_atom_site_label_2
_geom_angle_atom_site_label_3
_geom_angle
N1 Co N3 179.7(6)
N1 Co N2 85.7(6)
N3 Co N2 94.5(6)
N1 Co Cl1 88.9(4)
N3 Co Cl1 90.9(4)
N2 Co Cl1 90.3(3)
N1 Co Cl3 89.8(4)
N3 Co Cl3 90.4(4)
N2 Co Cl3 88.9(4)
Cl1 Co Cl3 178.6(2)
N1 Co Cl2 91.2(5)
N3 Co Cl2 88.5(4)
N2 Co Cl2 176.9(4)
Cl1 Co Cl2 90.5(2)
Cl3 Co Cl2 90.16(15)
C1 N1 Co 110.3(10)
C1 N1 H1A 109.6(10)
Co N1 H1A 109.6(4)
C1 N1 H1B 109.6(9)
Co N1 H1B 109.6(4)
H1A N1 H1B 108.1
C2 N2 C3 113.2(13)
C2 N2 Co 109.5(11)
C3 N2 Co 116.9(10)
C2 N2 H2 105.4(8)
C3 N2 H2 105.4(8)
Co N2 H2 105.4(3)
C5 N3 Co 119.8(10)
C5 N3 H3A 107.4(9)
Co N3 H3A 107.4(4)
C5 N3 H3B 107.4(8)
Co N3 H3B 107.4(4)
H3A N3 H3B 106.9
N1 C1 C2 105.6(14)
N1 C1 H1C 110.6(8)
C2 C1 H1C 110.6(9)
N1 C1 H1D 110.6(9)
C2 C1 H1D 110.6(11)
H1C C1 H1D 108.7
N2 C2 C1 107.2(13)
N2 C2 H2A 110.3(9)
C1 C2 H2A 110.3(11)
N2 C2 H2B 110.3(8)
C1 C2 H2B 110.3(10)
H2A C2 H2B 108.5
N2 C3 C4 116.3(15)
N2 C3 H3C 108.2(8)
C4 C3 H3C 108.2(10)
N2 C3 H3D 108.2(8)
C4 C3 H3D 108.2(9)
H3C C3 H3D 107.4
C3 C4 C5 112.8(15)
C3 C4 H4A 109.0(9)
C5 C4 H4A 109.0(10)
C3 C4 H4B 109.0(10)
C5 C4 H4B 109.0(11)
H4A C4 H4B 107.8
C4 C5 N3 110.9(14)
C4 C5 H5A 109.5(11)
N3 C5 H5A 109.5(8)
C4 C5 H5B 109.4(10)
N3 C5 H5B 109.5(8)
H5A C5 H5B 108.0

loop_
_geom_bond_atom_site_label_1
_geom_bond_atom_site_label_2
_geom_bond_distance
Co N1 1.926(12)
Co N3 1.969(12)
Co N2 1.977(11)
Co Cl1 2.251(4)
Co Cl3 2.273(4)
Co Cl2 2.279(4)
N1 C1 1.51(2)
N1 H1A 0.90
N1 H1B 0.90
N2 C2 1.43(2)
N2 C3 1.47(2)
N2 H2 0.91
N3 C5 1.49(2)
N3 H3A 0.90
N3 H3B 0.90
C1 C2 1.54(3)
C1 H1C 0.97
C1 H1D 0.97
C2 H2A 0.97
C2 H2B 0.97
C3 C4 1.48(2)
C3 H3C 0.97
C3 H3D 0.97
C4 C5 1.48(2)
C4 H4A 0.97
C4 H4B 0.97
C5 H5A 0.97
C5 H5B 0.97

loop_
_geom_hbond_atom_site_label_D
_geom_hbond_atom_site_label_H
_geom_hbond_atom_site_label_A
_geom_hbond_distance_DH
_geom_hbond_distance_HA
_geom_hbond_distance_DA
_geom_hbond_angle_DHA
_geom_hbond_site_symmetry_A
N1 H1A Cl1 0.90 2.63 3.378(13) 141 4_555
N1 H1B Cl3 0.90 2.89 3.727(13) 155 4_455
N2 H2 Cl2 0.90 2.49 3.324(12) 153 1_556
N3 H3A Cl3 0.90 2.85 3.526(14) 133 2_554
N3 H3B Cl2 0.90 2.87 3.586(13) 138 2_555
